data_7721125
loop_
_publ_author_name
'Mayorov, Nikita S.'
'Egorov, Pavel A.'
'Medvedev, Alexander G.'
'Belyaev, Evgeny S.'
'Filippov, Oleg A.'
'Belkova, Natalia V.'
'Mikhaylov, Alexey A.'
'Sokolov, Maxim N.'
'Lev, Ovadia'
'Prikhodchenko, Petr V.'

_publ_section_title
;
 Hydrogen bond enhanced coordination of hydrogen peroxide to indium
 trichloride
;
_journal_name_full 'Dalton Transactions'
_journal_paper_doi 10.1039/D6DT00780E
_journal_year 2026
_chemical_formula_moiety 'C12 H24 O6, Cl3 H6 In O4'
_chemical_formula_sum 'C12 H30 Cl3 In O10'
_chemical_formula_weight 555.53
_chemical_properties_physical Moisture-sensitive,Hygroscopic
_space_group_crystal_system triclinic
_space_group_IT_number 2
_space_group_name_Hall '-P 1'
_space_group_name_H-M_alt 'P -1'
_atom_sites_solution_hydrogens mixed
_atom_sites_solution_primary direct
_atom_sites_solution_secondary difmap
_audit_creation_method SHELXL-2019/2
_audit_update_record
;
2024-05-14 deposited with the CCDC.	2026-06-05 downloaded from the CCDC.
;
_cell_angle_alpha 100.7770(10)
_cell_angle_beta 90.0930(10)
_cell_angle_gamma 117.3570(10)
_cell_formula_units_Z 2
_cell_length_a 9.2794(3)
_cell_length_b 9.9965(3)
_cell_length_c 13.2310(4)
_cell_measurement_reflns_used 9973
_cell_measurement_temperature 100(2)
_cell_measurement_theta_max 30.57
_cell_measurement_theta_min 2.35
_cell_volume 1065.43(6)
_computing_cell_refinement 'SAINT (Bruker, 2018)'
_computing_data_collection '<i>APEX3</i> (Bruker, 2018)'
_computing_data_reduction 'SAINT (Bruker, 2018)'
_computing_structure_refinement 'SHELXL-2019/2 (Sheldrick, 2019)'
_computing_structure_solution 'SHELXT 2018/2 (Sheldrick, 2018)'
_diffrn_ambient_temperature 100(2)
_diffrn_measured_fraction_theta_full 0.999
_diffrn_measured_fraction_theta_max 0.999
_diffrn_measurement_device_type 'Bruker D8 Venture'
_diffrn_measurement_method \w
_diffrn_radiation_type MoK\a
_diffrn_radiation_wavelength 0.71073
_diffrn_reflns_av_R_equivalents 0.0289
_diffrn_reflns_av_unetI/netI 0.0335
_diffrn_reflns_Laue_measured_fraction_full 0.999
_diffrn_reflns_Laue_measured_fraction_max 0.999
_diffrn_reflns_limit_h_max 12
_diffrn_reflns_limit_h_min -12
_diffrn_reflns_limit_k_max 13
_diffrn_reflns_limit_k_min -13
_diffrn_reflns_limit_l_max 17
_diffrn_reflns_limit_l_min -17
_diffrn_reflns_number 15197
_diffrn_reflns_point_group_measured_fraction_full 0.999
_diffrn_reflns_point_group_measured_fraction_max 0.999
_diffrn_reflns_theta_full 25.242
_diffrn_reflns_theta_max 27.999
_diffrn_reflns_theta_min 2.347
_exptl_absorpt_coefficient_mu 1.529
_exptl_absorpt_correction_T_max 0.7461
_exptl_absorpt_correction_T_min 0.6641
_exptl_absorpt_correction_type multi-scan
_exptl_absorpt_process_details 'SADABS (Bruker, 2016)'
_exptl_crystal_colour colourless
_exptl_crystal_density_diffrn 1.732
_exptl_crystal_description prism
_exptl_crystal_F_000 564
_exptl_crystal_size_max 0.100
_exptl_crystal_size_mid 0.050
_exptl_crystal_size_min 0.050
_refine_diff_density_max 0.842
_refine_diff_density_min -0.504
_refine_diff_density_rms 0.078
_refine_ls_extinction_method none
_refine_ls_goodness_of_fit_ref 1.031
_refine_ls_hydrogen_treatment mixed
_refine_ls_matrix_type full
_refine_ls_number_parameters 259
_refine_ls_number_reflns 5138
_refine_ls_number_restraints 6
_refine_ls_restrained_S_all 1.031
_refine_ls_R_factor_all 0.0263
_refine_ls_R_factor_gt 0.0223
_refine_ls_shift/su_max 0.001
_refine_ls_shift/su_mean 0.000
_refine_ls_structure_factor_coef Fsqd
_refine_ls_weighting_details 'w=1/[\s^2^(Fo^2^)+(0.0157P)^2^+0.4437P] where P=(Fo^2^+2Fc^2^)/3'
_refine_ls_weighting_scheme calc
_refine_ls_wR_factor_gt 0.0453
_refine_ls_wR_factor_ref 0.0464
_reflns_Friedel_coverage 0.000
_reflns_number_gt 4716
_reflns_number_total 5138
_reflns_threshold_expression 'I > 2\s(I)'
_cod_data_source_file d6dt00780e3.cif
_cod_data_source_block a_CCDC2
_cod_database_code 7721125
_shelx_shelxl_version_number 2019/2
_shelx_space_group_comment
;
The symmetry employed for this shelxl refinement is uniquely defined
by the following loop, which should always be used as a source of
symmetry information in preference to the above space-group names.
They are only intended as comments.
;
_shelx_estimated_absorpt_t_min 0.862
_shelx_estimated_absorpt_t_max 0.927

loop_
_space_group_symop_operation_xyz
'x, y, z'
'-x, -y, -z'

loop_
_atom_site_label
_atom_site_type_symbol
_atom_site_fract_x
_atom_site_fract_y
_atom_site_fract_z
_atom_site_U_iso_or_equiv
_atom_site_adp_type
_atom_site_occupancy
_atom_site_site_symmetry_order
_atom_site_calc_flag
_atom_site_refinement_flags_posn
_atom_site_refinement_flags_adp
_atom_site_refinement_flags_occupancy
_atom_site_disorder_assembly
_atom_site_disorder_group
In1 In 0.54103(2) 0.78457(2) 0.25386(2) 0.00930(4) Uani 1 1 d . . . . .
Cl1 Cl 0.64480(6) 0.65528(5) 0.34270(4) 0.01658(10) Uani 1 1 d . . . . .
Cl2 Cl 0.35491(6) 0.84555(6) 0.16778(4) 0.01588(10) Uani 1 1 d . . . . .
Cl3 Cl 0.79285(6) 0.97410(6) 0.20778(4) 0.01901(10) Uani 1 1 d . . . . .
O1 O 0.28865(17) 0.62927(17) 0.32804(11) 0.0167(3) Uani 1 1 d D . . . .
H1 H 0.269(3) 0.679(3) 0.3806(13) 0.035(8) Uiso 1 1 d D . . . .
O2 O 0.13783(19) 0.55832(19) 0.25974(12) 0.0256(3) Uani 1 1 d D . . . .
H2 H 0.176(6) 0.617(5) 0.215(3) 0.17(2) Uiso 1 1 d D . . . .
O3 O 0.55014(17) 0.93805(16) 0.40084(10) 0.0128(3) Uani 1 1 d D . . . .
H31 H 0.617(2) 0.948(3) 0.4473(15) 0.034(8) Uiso 1 1 d D . . . .
H32 H 0.547(3) 1.0199(19) 0.396(2) 0.037(8) Uiso 1 1 d D . . . .
O4 O 0.47640(18) 0.59648(16) 0.11934(10) 0.0143(3) Uani 1 1 d D . . . .
H41 H 0.450(3) 0.5065(15) 0.1270(19) 0.030(7) Uiso 1 1 d D . . . .
H42 H 0.419(3) 0.590(3) 0.0679(14) 0.041(8) Uiso 1 1 d D . . . .
O5 O 0.76835(16) 0.98022(15) 0.56819(10) 0.0147(3) Uani 1 1 d . . . . .
O6 O 0.44444(16) 0.78000(15) 0.61439(10) 0.0146(3) Uani 1 1 d . . . . .
O7 O 0.16686(16) 0.74270(15) 0.49690(10) 0.0143(3) Uani 1 1 d . . . . .
C1 C 0.9179(2) 1.1199(2) 0.59721(16) 0.0172(4) Uani 1 1 d . . . . .
H1A H 1.007928 1.096312 0.610497 0.021 Uiso 1 1 calc R U . . .
H1B H 0.909258 1.183978 0.661283 0.021 Uiso 1 1 calc R U . . .
C2 C 0.7351(2) 0.8904(2) 0.64556(15) 0.0159(4) Uani 1 1 d . . . . .
H2A H 0.728443 0.950689 0.712196 0.019 Uiso 1 1 calc R U . . .
H2B H 0.825042 0.865230 0.655049 0.019 Uiso 1 1 calc R U . . .
C3 C 0.5780(2) 0.7447(2) 0.61484(15) 0.0149(4) Uani 1 1 d . . . . .
H3A H 0.580350 0.689114 0.545113 0.018 Uiso 1 1 calc R U . . .
H3B H 0.563473 0.677244 0.664137 0.018 Uiso 1 1 calc R U . . .
C4 C 0.2927(2) 0.6417(2) 0.59444(15) 0.0158(4) Uani 1 1 d . . . . .
H4A H 0.279489 0.585352 0.650728 0.019 Uiso 1 1 calc R U . . .
H4B H 0.290805 0.574290 0.528701 0.019 Uiso 1 1 calc R U . . .
C5 C 0.1569(2) 0.6811(2) 0.58764(15) 0.0165(4) Uani 1 1 d . . . . .
H5A H 0.050751 0.587767 0.583500 0.020 Uiso 1 1 calc R U . . .
H5B H 0.166156 0.758050 0.649902 0.020 Uiso 1 1 calc R U . . .
C6 C 0.0480(2) 0.7949(2) 0.48881(16) 0.0183(4) Uani 1 1 d . . . . .
H6A H 0.052907 0.863608 0.554673 0.022 Uiso 1 1 calc R U . . .
H6B H -0.062723 0.705750 0.474769 0.022 Uiso 1 1 calc R U . . .
O8 O 0.85589(16) 0.61933(16) -0.01725(10) 0.0156(3) Uani 1 1 d . . . . .
O9 O 0.64246(16) 0.38449(15) 0.07225(10) 0.0141(3) Uani 1 1 d . . . . .
O10 O 0.33487(16) 0.29024(15) 0.13679(10) 0.0134(3) Uani 1 1 d . . . . .
C7 C 0.9184(2) 0.7721(2) -0.03461(16) 0.0179(4) Uani 1 1 d . . . . .
H7A H 1.038014 0.818147 -0.036993 0.022 Uiso 1 1 calc R U . . .
H7B H 0.895608 0.837049 0.022421 0.022 Uiso 1 1 calc R U . . .
C8 C 0.8870(2) 0.6184(2) 0.08772(15) 0.0187(4) Uani 1 1 d . . . . .
H8A H 0.838065 0.673694 0.133151 0.022 Uiso 1 1 calc R U . . .
H8B H 1.005998 0.670923 0.107920 0.022 Uiso 1 1 calc R U . . .
C9 C 0.8137(2) 0.4543(2) 0.09906(16) 0.0187(4) Uani 1 1 d . . . . .
H9A H 0.861588 0.398580 0.052957 0.022 Uiso 1 1 calc R U . . .
H9B H 0.836458 0.450147 0.171232 0.022 Uiso 1 1 calc R U . . .
C10 C 0.5562(2) 0.2378(2) 0.09862(15) 0.0143(4) Uani 1 1 d . . . . .
H10A H 0.580827 0.246482 0.173107 0.017 Uiso 1 1 calc R U . . .
H10B H 0.589112 0.164137 0.058324 0.017 Uiso 1 1 calc R U . . .
C11 C 0.3776(2) 0.1826(2) 0.07417(14) 0.0140(4) Uani 1 1 d . . . . .
H11A H 0.353511 0.176142 -0.000021 0.017 Uiso 1 1 calc R U . . .
H11B H 0.313588 0.078881 0.089310 0.017 Uiso 1 1 calc R U . . .
C12 C 0.1623(2) 0.2352(2) 0.13587(15) 0.0167(4) Uani 1 1 d . . . . .
H12A H 0.141490 0.303587 0.191514 0.020 Uiso 1 1 calc R U . . .
H12B H 0.111600 0.130906 0.151385 0.020 Uiso 1 1 calc R U . . .

loop_
_atom_site_aniso_label
_atom_site_aniso_U_11
_atom_site_aniso_U_22
_atom_site_aniso_U_33
_atom_site_aniso_U_23
_atom_site_aniso_U_13
_atom_site_aniso_U_12
In1 0.00964(7) 0.00857(6) 0.00867(6) 0.00054(5) 0.00020(5) 0.00387(5)
Cl1 0.0201(2) 0.0165(2) 0.0158(2) 0.00250(18) -0.00240(19) 0.0111(2)
Cl2 0.0182(2) 0.0186(2) 0.0143(2) 0.00280(18) -0.00091(18) 0.0118(2)
Cl3 0.0160(2) 0.0152(2) 0.0168(2) 0.00042(19) 0.00565(19) 0.00081(19)
O1 0.0140(7) 0.0201(7) 0.0137(7) 0.0005(6) -0.0010(6) 0.0072(6)
O2 0.0168(8) 0.0272(9) 0.0219(8) 0.0003(7) -0.0037(6) 0.0031(7)
O3 0.0166(7) 0.0116(7) 0.0100(6) -0.0001(5) -0.0011(6) 0.0072(6)
O4 0.0189(7) 0.0101(7) 0.0125(7) -0.0001(6) -0.0040(6) 0.0067(6)
O5 0.0145(7) 0.0126(7) 0.0143(7) 0.0041(5) -0.0016(5) 0.0036(6)
O6 0.0143(7) 0.0113(7) 0.0173(7) 0.0030(6) -0.0005(6) 0.0053(6)
O7 0.0151(7) 0.0156(7) 0.0137(7) 0.0039(6) 0.0020(5) 0.0082(6)
C1 0.0135(10) 0.0140(9) 0.0214(10) 0.0004(8) -0.0048(8) 0.0056(8)
C2 0.0191(10) 0.0215(10) 0.0126(9) 0.0057(8) 0.0010(8) 0.0134(9)
C3 0.0203(10) 0.0154(10) 0.0141(9) 0.0066(8) 0.0054(8) 0.0114(9)
C4 0.0196(10) 0.0108(9) 0.0144(9) 0.0038(8) 0.0002(8) 0.0044(8)
C5 0.0163(10) 0.0141(9) 0.0150(10) 0.0036(8) 0.0011(8) 0.0034(8)
C6 0.0118(10) 0.0151(10) 0.0268(11) 0.0040(9) 0.0006(8) 0.0054(8)
O8 0.0158(7) 0.0154(7) 0.0139(7) 0.0039(6) -0.0003(6) 0.0056(6)
O9 0.0110(7) 0.0155(7) 0.0157(7) 0.0056(6) 0.0009(5) 0.0054(6)
O10 0.0122(7) 0.0129(7) 0.0145(7) 0.0013(5) 0.0016(5) 0.0060(6)
C7 0.0124(10) 0.0153(10) 0.0233(11) 0.0036(8) 0.0007(8) 0.0042(8)
C8 0.0118(10) 0.0240(11) 0.0152(10) 0.0047(8) -0.0016(8) 0.0040(9)
C9 0.0129(10) 0.0276(11) 0.0170(10) 0.0090(9) 0.0006(8) 0.0090(9)
C10 0.0178(10) 0.0154(10) 0.0125(9) 0.0057(8) 0.0030(8) 0.0090(8)
C11 0.0171(10) 0.0124(9) 0.0117(9) 0.0014(7) 0.0013(8) 0.0067(8)
C12 0.0145(10) 0.0176(10) 0.0191(10) 0.0072(8) 0.0056(8) 0.0072(8)

loop_
_atom_type_symbol
_atom_type_description
_atom_type_scat_dispersion_real
_atom_type_scat_dispersion_imag
_atom_type_scat_source
C C 0.0033 0.0016 'International Tables Vol C Tables 4.2.6.8 and 6.1.1.4'
H H 0.0000 0.0000 'International Tables Vol C Tables 4.2.6.8 and 6.1.1.4'
Cl Cl 0.1484 0.1585 'International Tables Vol C Tables 4.2.6.8 and 6.1.1.4'
In In -0.7276 1.3100 'International Tables Vol C Tables 4.2.6.8 and 6.1.1.4'
O O 0.0106 0.0060 'International Tables Vol C Tables 4.2.6.8 and 6.1.1.4'

loop_
_geom_angle_atom_site_label_1
_geom_angle_atom_site_label_2
_geom_angle_atom_site_label_3
_geom_angle
_geom_angle_site_symmetry_1
_geom_angle_site_symmetry_3
_geom_angle_publ_flag
O4 In1 O3 166.46(5) . . ?
O4 In1 Cl1 87.54(4) . . ?
O3 In1 Cl1 91.25(4) . . ?
O4 In1 Cl3 100.03(4) . . ?
O3 In1 Cl3 93.48(4) . . ?
Cl1 In1 Cl3 99.358(19) . . ?
O4 In1 Cl2 85.79(4) . . ?
O3 In1 Cl2 91.29(4) . . ?
Cl1 In1 Cl2 161.772(18) . . ?
Cl3 In1 Cl2 98.499(18) . . ?
O4 In1 O1 90.55(5) . . ?
O3 In1 O1 75.92(5) . . ?
Cl1 In1 O1 82.36(3) . . ?
Cl3 In1 O1 169.33(3) . . ?
Cl2 In1 O1 80.76(3) . . ?
O2 O1 In1 116.36(10) . . ?
O2 O1 H1 103.4(17) . . ?
In1 O1 H1 114.3(18) . . ?
O1 O2 H2 96(3) . . ?
In1 O3 H31 113.8(18) . . ?
In1 O3 H32 116.6(18) . . ?
H31 O3 H32 115(3) . . ?
In1 O4 H41 120.4(17) . . ?
In1 O4 H42 120.1(19) . . ?
H41 O4 H42 108(2) . . ?
C1 O5 C2 110.77(15) . . ?
C4 O6 C3 110.40(14) . . ?
C6 O7 C5 111.92(14) . . ?
O5 C1 C6 108.67(16) . 2_676 ?
O5 C1 H1A 110.0 . . ?
C6 C1 H1A 110.0 2_676 . ?
O5 C1 H1B 110.0 . . ?
C6 C1 H1B 110.0 2_676 . ?
H1A C1 H1B 108.3 . . ?
O5 C2 C3 110.44(15) . . ?
O5 C2 H2A 109.6 . . ?
C3 C2 H2A 109.6 . . ?
O5 C2 H2B 109.6 . . ?
C3 C2 H2B 109.6 . . ?
H2A C2 H2B 108.1 . . ?
O6 C3 C2 109.79(15) . . ?
O6 C3 H3A 109.7 . . ?
C2 C3 H3A 109.7 . . ?
O6 C3 H3B 109.7 . . ?
C2 C3 H3B 109.7 . . ?
H3A C3 H3B 108.2 . . ?
O6 C4 C5 109.28(15) . . ?
O6 C4 H4A 109.8 . . ?
C5 C4 H4A 109.8 . . ?
O6 C4 H4B 109.8 . . ?
C5 C4 H4B 109.8 . . ?
H4A C4 H4B 108.3 . . ?
O7 C5 C4 108.31(15) . . ?
O7 C5 H5A 110.0 . . ?
C4 C5 H5A 110.0 . . ?
O7 C5 H5B 110.0 . . ?
C4 C5 H5B 110.0 . . ?
H5A C5 H5B 108.4 . . ?
O7 C6 C1 109.05(16) . 2_676 ?
O7 C6 H6A 109.9 . . ?
C1 C6 H6A 109.9 2_676 . ?
O7 C6 H6B 109.9 . . ?
C1 C6 H6B 109.9 2_676 . ?
H6A C6 H6B 108.3 . . ?
C8 O8 C7 112.12(15) . . ?
C9 O9 C10 113.02(14) . . ?
C12 O10 C11 113.31(14) . . ?
O8 C7 C12 108.63(16) . 2_665 ?
O8 C7 H7A 110.0 . . ?
C12 C7 H7A 110.0 2_665 . ?
O8 C7 H7B 110.0 . . ?
C12 C7 H7B 110.0 2_665 . ?
H7A C7 H7B 108.3 . . ?
O8 C8 C9 108.34(16) . . ?
O8 C8 H8A 110.0 . . ?
C9 C8 H8A 110.0 . . ?
O8 C8 H8B 110.0 . . ?
C9 C8 H8B 110.0 . . ?
H8A C8 H8B 108.4 . . ?
O9 C9 C8 108.21(16) . . ?
O9 C9 H9A 110.1 . . ?
C8 C9 H9A 110.1 . . ?
O9 C9 H9B 110.1 . . ?
C8 C9 H9B 110.1 . . ?
H9A C9 H9B 108.4 . . ?
O9 C10 C11 107.76(15) . . ?
O9 C10 H10A 110.2 . . ?
C11 C10 H10A 110.2 . . ?
O9 C10 H10B 110.2 . . ?
C11 C10 H10B 110.2 . . ?
H10A C10 H10B 108.5 . . ?
O10 C11 C10 108.06(15) . . ?
O10 C11 H11A 110.1 . . ?
C10 C11 H11A 110.1 . . ?
O10 C11 H11B 110.1 . . ?
C10 C11 H11B 110.1 . . ?
H11A C11 H11B 108.4 . . ?
O10 C12 C7 113.79(16) . 2_665 ?
O10 C12 H12A 108.8 . . ?
C7 C12 H12A 108.8 2_665 . ?
O10 C12 H12B 108.8 . . ?
C7 C12 H12B 108.8 2_665 . ?
H12A C12 H12B 107.7 . . ?

loop_
_geom_bond_atom_site_label_1
_geom_bond_atom_site_label_2
_geom_bond_distance
_geom_bond_site_symmetry_2
_geom_bond_publ_flag
In1 O4 2.1844(13) . ?
In1 O3 2.2153(13) . ?
In1 Cl1 2.3849(5) . ?
In1 Cl3 2.4061(5) . ?
In1 Cl2 2.4233(5) . ?
In1 O1 2.4686(14) . ?
O1 O2 1.457(2) . ?
O1 H1 0.846(10) . ?
O2 H2 0.871(10) . ?
O3 H31 0.833(10) . ?
O3 H32 0.845(10) . ?
O4 H41 0.843(10) . ?
O4 H42 0.835(10) . ?
O5 C1 1.428(2) . ?
O5 C2 1.428(2) . ?
O6 C4 1.427(2) . ?
O6 C3 1.436(2) . ?
O7 C6 1.432(2) . ?
O7 C5 1.433(2) . ?
C1 C6 1.496(3) 2_676 ?
C1 H1A 0.9900 . ?
C1 H1B 0.9900 . ?
C2 C3 1.495(3) . ?
C2 H2A 0.9900 . ?
C2 H2B 0.9900 . ?
C3 H3A 0.9900 . ?
C3 H3B 0.9900 . ?
C4 C5 1.490(3) . ?
C4 H4A 0.9900 . ?
C4 H4B 0.9900 . ?
C5 H5A 0.9900 . ?
C5 H5B 0.9900 . ?
C6 H6A 0.9900 . ?
C6 H6B 0.9900 . ?
O8 C8 1.421(2) . ?
O8 C7 1.428(2) . ?
O9 C9 1.423(2) . ?
O9 C10 1.423(2) . ?
O10 C12 1.434(2) . ?
O10 C11 1.436(2) . ?
C7 C12 1.507(3) 2_665 ?
C7 H7A 0.9900 . ?
C7 H7B 0.9900 . ?
C8 C9 1.498(3) . ?
C8 H8A 0.9900 . ?
C8 H8B 0.9900 . ?
C9 H9A 0.9900 . ?
C9 H9B 0.9900 . ?
C10 C11 1.499(3) . ?
C10 H10A 0.9900 . ?
C10 H10B 0.9900 . ?
C11 H11A 0.9900 . ?
C11 H11B 0.9900 . ?
C12 H12A 0.9900 . ?
C12 H12B 0.9900 . ?

loop_
_geom_hbond_atom_site_label_D
_geom_hbond_atom_site_label_H
_geom_hbond_atom_site_label_A
_geom_hbond_distance_DH
_geom_hbond_distance_HA
_geom_hbond_distance_DA
_geom_hbond_angle_DHA
_geom_hbond_site_symmetry_A
_geom_hbond_publ_flag
O1 H1 O7 0.846(10) 1.967(12) 2.7916(19) 165(3) . yes
O3 H31 O5 0.833(10) 2.003(10) 2.8342(19) 175(2) . yes
O3 H32 O6 0.845(10) 1.997(10) 2.8407(18) 176(3) 2_676 yes
O4 H42 O9 0.835(10) 2.035(13) 2.8359(19) 160(3) 2_665 yes
O4 H41 O10 0.843(10) 1.953(11) 2.7785(19) 166(2) . yes
O4 H42 O8 0.835(10) 2.43(2) 2.9613(19) 122(2) 2_665 yes
O2 H2 Cl2 0.871(10) 2.33(3) 3.1275(18) 153(5) . yes

loop_
_geom_torsion_atom_site_label_1
_geom_torsion_atom_site_label_2
_geom_torsion_atom_site_label_3
_geom_torsion_atom_site_label_4
_geom_torsion
_geom_torsion_site_symmetry_1
_geom_torsion_site_symmetry_2
_geom_torsion_site_symmetry_3
_geom_torsion_site_symmetry_4
_geom_torsion_publ_flag
C2 O5 C1 C6 176.71(15) . . . 2_676 ?
C1 O5 C2 C3 179.75(15) . . . . ?
C4 O6 C3 C2 -174.72(15) . . . . ?
O5 C2 C3 O6 -66.87(19) . . . . ?
C3 O6 C4 C5 -176.38(15) . . . . ?
C6 O7 C5 C4 -175.45(15) . . . . ?
O6 C4 C5 O7 67.47(19) . . . . ?
C5 O7 C6 C1 170.98(16) . . . 2_676 ?
C8 O8 C7 C12 -162.57(16) . . . 2_665 ?
C7 O8 C8 C9 178.60(16) . . . . ?
C10 O9 C9 C8 -168.85(15) . . . . ?
O8 C8 C9 O9 -61.4(2) . . . . ?
C9 O9 C10 C11 175.71(15) . . . . ?
C12 O10 C11 C10 -168.35(15) . . . . ?
O9 C10 C11 O10 -61.68(18) . . . . ?
C11 O10 C12 C7 -70.8(2) . . . 2_665 ?
H1 O1 O2 H2 108(4) . . . . ?
